data_7229018
loop_
_publ_author_name
'Chennaiah, Ande'
'Bhowmick, Srijita'
'Vankar, Yashwant D.'

_publ_section_title
;
 Conversion of glycals into vicinal-1,2-diazides and 1,2-(or
 2,1)-azidoacetates using hypervalent iodine reagents and Me3SiN3.
 Application in the synthesis of N-glycopeptides, pseudo-trisaccharides
 and an iminosugar
;
_journal_issue 66
_journal_name_full 'RSC Adv.'
_journal_page_first 41755
_journal_paper_doi 10.1039/C7RA08637G
_journal_volume 7
_journal_year 2017
_chemical_absolute_configuration RS
_chemical_formula_moiety 'C21 H23 N3 O5, C H Cl3'
_chemical_formula_sum 'C22 H24 Cl3 N3 O5'
_chemical_formula_weight 516.79
_chemical_name_systematic 'azido acetate'
_space_group_crystal_system orthorhombic
_space_group_IT_number 19
_space_group_name_Hall 'P 2ac 2ab'
_space_group_name_H-M_alt 'P 21 21 21'
_symmetry_space_group_name_Hall 'P 2ac 2ab'
_symmetry_space_group_name_H-M 'P 21 21 21'
_atom_sites_solution_hydrogens geom
_atom_sites_solution_primary dual
_audit_creation_date 2017-06-02
_audit_creation_method
;
Olex2 1.2
(compiled 2016.11.30 svn.r3356 for OlexSys, GUI svn.r5337)
;
_audit_update_record
;
2017-06-01 deposited with the CCDC.
2017-08-22 downloaded from the CCDC.
;
_cell_angle_alpha 90
_cell_angle_beta 90
_cell_angle_gamma 90
_cell_formula_units_Z 4
_cell_length_a 9.8335(4)
_cell_length_b 14.0885(6)
_cell_length_c 17.7805(9)
_cell_measurement_reflns_used 8477
_cell_measurement_temperature 273(2)
_cell_measurement_theta_max 25.42
_cell_measurement_theta_min 2.37
_cell_volume 2463.30(19)
_computing_cell_refinement 'SAINT v8.34A (Bruker, 2013)'
_computing_data_reduction 'SAINT v8.34A (Bruker, 2013)'
_computing_molecular_graphics 'Olex2 (Dolomanov et al., 2009)'
_computing_publication_material 'Olex2 (Dolomanov et al., 2009)'
_computing_structure_refinement 'ShelXL (Sheldrick, 2015)'
_computing_structure_solution 'ShelXT (Sheldrick, 2015)'
_diffrn_ambient_temperature 273.15
_diffrn_measured_fraction_theta_full 0.999
_diffrn_measured_fraction_theta_max 0.999
_diffrn_measurement_device_type 'Bruker APEX-II CCD'
_diffrn_measurement_method empirical
_diffrn_radiation_monochromator graphite
_diffrn_radiation_type MoK\a
_diffrn_radiation_wavelength 0.71073
_diffrn_reflns_av_R_equivalents 0.0468
_diffrn_reflns_av_unetI/netI 0.0507
_diffrn_reflns_Laue_measured_fraction_full 0.999
_diffrn_reflns_Laue_measured_fraction_max 0.999
_diffrn_reflns_limit_h_max 12
_diffrn_reflns_limit_h_min -12
_diffrn_reflns_limit_k_max 17
_diffrn_reflns_limit_k_min -17
_diffrn_reflns_limit_l_max 22
_diffrn_reflns_limit_l_min -22
_diffrn_reflns_number 22921
_diffrn_reflns_point_group_measured_fraction_full 0.999
_diffrn_reflns_point_group_measured_fraction_max 0.999
_diffrn_reflns_theta_full 25.242
_diffrn_reflns_theta_max 26.986
_diffrn_reflns_theta_min 2.291
_diffrn_standards_number 0
_exptl_absorpt_coefficient_mu 0.410
_exptl_absorpt_correction_T_max 0.7457
_exptl_absorpt_correction_T_min 0.5924
_exptl_absorpt_correction_type none
_exptl_crystal_colour 'clear whiteish colourless'
_exptl_crystal_colour_lustre clear
_exptl_crystal_colour_modifier whiteish
_exptl_crystal_colour_primary colourless
_exptl_crystal_density_diffrn 1.393
_exptl_crystal_description needle
_exptl_crystal_F_000 996
_exptl_crystal_size_max 0.2
_exptl_crystal_size_mid 0.18
_exptl_crystal_size_min 0.16
_refine_diff_density_max 1.069
_refine_diff_density_min -0.368
_refine_diff_density_rms 0.083
_refine_ls_abs_structure_details
;
 Flack x determined using 1444 quotients [(I+)-(I-)]/[(I+)+(I-)]
 (Parsons, Flack and Wagner, Acta Cryst. B69 (2013) 249-259).
;
_refine_ls_abs_structure_Flack 0.04(3)
_refine_ls_extinction_method none
_refine_ls_goodness_of_fit_ref 1.201
_refine_ls_hydrogen_treatment constr
_refine_ls_matrix_type full
_refine_ls_number_parameters 275
_refine_ls_number_reflns 5371
_refine_ls_number_restraints 0
_refine_ls_restrained_S_all 1.201
_refine_ls_R_factor_all 0.0866
_refine_ls_R_factor_gt 0.0616
_refine_ls_shift/su_max 0.000
_refine_ls_shift/su_mean 0.000
_refine_ls_structure_factor_coef Fsqd
_refine_ls_weighting_details 'w=1/[\s^2^(Fo^2^)+(0.1000P)^2^] where P=(Fo^2^+2Fc^2^)/3'
_refine_ls_weighting_scheme calc
_refine_ls_wR_factor_gt 0.1616
_refine_ls_wR_factor_ref 0.1772
_reflns_Friedel_coverage 0.773
_reflns_Friedel_fraction_full 0.999
_reflns_Friedel_fraction_max 1.000
_reflns_number_gt 4150
_reflns_number_total 5371
_reflns_threshold_expression 'I > 2\s(I)'
_cod_data_source_file c7ra08637g2.cif
_cod_data_source_block 2jand_0m
_cod_database_code 7229018
_shelx_shelxl_version_number 2016/6
_shelx_space_group_comment
;
The symmetry employed for this shelxl refinement is uniquely defined
by the following loop, which should always be used as a source of
symmetry information in preference to the above space-group names.
They are only intended as comments.
;
_olex2_refinement_description
;
1. Fixed Uiso
 At 1.2 times of:
  All C(H) groups, All C(H,H) groups
 At 1.5 times of:
  All C(H,H,H) groups
2.a Ternary CH refined with riding coordinates:
 C3(H3), C4(H4), C5(H5), C1(H1), C22(H22)
2.b Secondary CH2 refined with riding coordinates:
 C2(H2A,H2B), C13(H13A,H13B), C6(H6A,H6B)
2.c Aromatic/amide H refined with riding coordinates:
 C19(H19), C18(H18), C17(H17), C16(H16), C15(H15), C12(H12), C8(H8), C9(H9),
 C10(H10), C11(H11)
2.d Fitted hexagon refined as free rotating group:
 C19(C18,C17,C16,C15,C14), C12(C7,C8,C9,C10,C11)
2.e Idealised Me refined as rotating group:
 C21(H21A,H21B,H21C)
;
_olex2_submission_special_instructions 'No special instructions were received'

loop_
_space_group_symop_operation_xyz
'x, y, z'
'-x+1/2, -y, z+1/2'
'-x, y+1/2, -z+1/2'
'x+1/2, -y+1/2, -z'

loop_
_atom_site_label
_atom_site_type_symbol
_atom_site_fract_x
_atom_site_fract_y
_atom_site_fract_z
_atom_site_U_iso_or_equiv
_atom_site_adp_type
_atom_site_occupancy
_atom_site_site_symmetry_order
_atom_site_calc_flag
_atom_site_refinement_flags_posn
Cl2 Cl 0.15372(14) 0.56384(12) 0.67912(9) 0.0486(4) Uani 1 1 d .
Cl3 Cl 0.40500(16) 0.52770(13) 0.75644(9) 0.0526(5) Uani 1 1 d .
Cl1 Cl 0.2955(3) 0.38673(12) 0.65847(11) 0.0849(8) Uani 1 1 d .
O7 O 0.4516(3) 0.5340(2) 0.41877(17) 0.0237(7) Uani 1 1 d .
O4 O 0.4835(3) 0.7909(2) 0.4237(2) 0.0290(8) Uani 1 1 d .
O5 O 0.5460(4) 0.5640(3) 0.56749(18) 0.0335(9) Uani 1 1 d .
O6 O 0.4666(3) 0.7553(3) 0.5816(2) 0.0384(10) Uani 1 1 d .
N1 N 0.3624(4) 0.6963(3) 0.3406(2) 0.0260(9) Uani 1 1 d .
N2 N 0.3775(4) 0.7487(3) 0.2853(2) 0.0279(9) Uani 1 1 d .
O8 O 0.2592(4) 0.4964(3) 0.4789(3) 0.0551(12) Uani 1 1 d .
N3 N 0.3783(5) 0.7938(4) 0.2334(3) 0.0480(13) Uani 1 1 d .
C3 C 0.4784(4) 0.6989(3) 0.3925(2) 0.0209(10) Uani 1 1 d .
H3 H 0.563022 0.684678 0.365685 0.025 Uiso 1 1 calc R
C4 C 0.4533(5) 0.6257(3) 0.4537(2) 0.0220(10) Uani 1 1 d .
H4 H 0.366726 0.638132 0.479135 0.026 Uiso 1 1 calc R
C20 C 0.3479(5) 0.4753(4) 0.4354(3) 0.0287(11) Uani 1 1 d .
C5 C 0.5710(5) 0.6306(4) 0.5095(3) 0.0258(11) Uani 1 1 d .
H5 H 0.655196 0.612934 0.483493 0.031 Uiso 1 1 calc R
C1 C 0.5851(5) 0.7313(4) 0.5390(3) 0.0322(12) Uani 1 1 d .
H1 H 0.665805 0.735895 0.571067 0.039 Uiso 1 1 calc R
C19 C 0.6680(2) 0.3815(2) 0.5207(2) 0.0383(13) Uani 1 1 d .
H19 H 0.575186 0.375678 0.529648 0.046 Uiso 1 1 calc R
C18 C 0.7344(3) 0.3153(2) 0.4758(2) 0.0461(15) Uani 1 1 d G
H18 H 0.685956 0.265140 0.454809 0.055 Uiso 1 1 calc R
C17 C 0.8731(3) 0.3239(2) 0.4625(2) 0.0434(14) Uani 1 1 d G
H17 H 0.917468 0.279611 0.432454 0.052 Uiso 1 1 calc R
C16 C 0.9454(2) 0.3988(2) 0.4939(2) 0.0370(13) Uani 1 1 d G
H16 H 1.038212 0.404620 0.484937 0.044 Uiso 1 1 calc R
C15 C 0.8790(3) 0.4650(2) 0.53874(18) 0.0322(12) Uani 1 1 d G
H15 H 0.927446 0.515159 0.559775 0.039 Uiso 1 1 calc R
C14 C 0.7403(3) 0.4564(2) 0.55213(17) 0.0299(12) Uani 1 1 d G
C2 C 0.5999(5) 0.7979(4) 0.4724(3) 0.0302(11) Uani 1 1 d .
H2A H 0.608942 0.862663 0.490278 0.036 Uiso 1 1 calc R
H2B H 0.681482 0.781898 0.444491 0.036 Uiso 1 1 calc R
C21 C 0.3611(6) 0.3845(3) 0.3950(3) 0.0330(12) Uani 1 1 d .
H21A H 0.447456 0.356262 0.406578 0.050 Uiso 1 1 calc GR
H21B H 0.355193 0.395673 0.341811 0.050 Uiso 1 1 calc GR
H21C H 0.289394 0.342486 0.410173 0.050 Uiso 1 1 calc GR
C13 C 0.6684(5) 0.5289(5) 0.6018(3) 0.0383(13) Uani 1 1 d .
H13A H 0.646079 0.499667 0.649670 0.046 Uiso 1 1 calc R
H13B H 0.729350 0.581560 0.611565 0.046 Uiso 1 1 calc R
C22 C 0.3124(6) 0.5076(4) 0.6738(3) 0.0377(13) Uani 1 1 d .
H22 H 0.363012 0.535028 0.631598 0.045 Uiso 1 1 calc R
C12 C 0.3300(5) 0.9221(4) 0.6548(2) 0.065(2) Uani 1 1 d .
H12 H 0.374798 0.948169 0.613649 0.078 Uiso 1 1 calc R
C7 C 0.3729(3) 0.8360(3) 0.6846(2) 0.0538(19) Uani 1 1 d G
C8 C 0.3059(4) 0.7971(2) 0.7461(2) 0.0474(16) Uani 1 1 d G
H8 H 0.334689 0.739421 0.766045 0.057 Uiso 1 1 calc R
C9 C 0.1959(4) 0.8443(4) 0.7779(2) 0.061(2) Uani 1 1 d G
H9 H 0.151048 0.818242 0.819048 0.073 Uiso 1 1 calc R
C10 C 0.1529(4) 0.9304(4) 0.7481(3) 0.070(3) Uani 1 1 d G
H10 H 0.079280 0.962027 0.769352 0.084 Uiso 1 1 calc R
C11 C 0.2199(6) 0.9694(2) 0.6866(3) 0.071(3) Uani 1 1 d G
H11 H 0.191153 1.026992 0.666653 0.085 Uiso 1 1 calc R
C6 C 0.4949(7) 0.7785(6) 0.6566(4) 0.068(2) Uani 1 1 d .
H6A H 0.577600 0.815848 0.659838 0.081 Uiso 1 1 calc R
H6B H 0.506271 0.721436 0.686418 0.081 Uiso 1 1 calc R

loop_
_atom_site_aniso_label
_atom_site_aniso_U_11
_atom_site_aniso_U_22
_atom_site_aniso_U_33
_atom_site_aniso_U_23
_atom_site_aniso_U_13
_atom_site_aniso_U_12
Cl2 0.0292(7) 0.0652(10) 0.0515(8) -0.0031(8) -0.0048(7) 0.0043(7)
Cl3 0.0437(8) 0.0636(10) 0.0507(9) 0.0167(8) -0.0082(7) 0.0157(8)
Cl1 0.155(2) 0.0350(9) 0.0646(11) -0.0039(8) 0.0349(13) 0.0018(12)
O7 0.0244(16) 0.0234(17) 0.0233(15) -0.0025(14) 0.0038(14) -0.0020(14)
O4 0.0227(17) 0.0264(18) 0.038(2) -0.0097(16) -0.0025(15) -0.0016(15)
O5 0.0215(16) 0.059(2) 0.0198(16) 0.0070(17) 0.0019(14) 0.0020(18)
O6 0.0182(17) 0.064(3) 0.033(2) -0.0298(19) 0.0027(15) -0.0044(18)
N1 0.021(2) 0.031(2) 0.026(2) 0.0017(18) -0.0011(17) -0.0036(18)
N2 0.024(2) 0.030(2) 0.030(2) 0.005(2) 0.0000(17) 0.0004(19)
O8 0.044(2) 0.037(2) 0.085(3) -0.007(2) 0.034(2) -0.0082(19)
N3 0.047(3) 0.057(3) 0.040(3) 0.018(3) -0.011(2) -0.006(3)
C3 0.015(2) 0.026(2) 0.022(2) -0.0042(19) 0.0029(18) -0.002(2)
C4 0.018(2) 0.025(2) 0.022(2) -0.0085(19) 0.0054(19) 0.001(2)
C20 0.025(2) 0.032(3) 0.029(2) 0.005(2) 0.001(2) 0.000(2)
C5 0.017(2) 0.037(3) 0.022(2) 0.003(2) 0.0042(19) 0.002(2)
C1 0.016(2) 0.050(3) 0.031(3) -0.017(2) 0.001(2) 0.001(2)
C19 0.023(3) 0.038(3) 0.054(3) 0.014(3) -0.010(3) -0.002(2)
C18 0.040(3) 0.030(3) 0.068(4) 0.005(3) -0.016(3) -0.007(3)
C17 0.041(3) 0.033(3) 0.056(4) 0.004(3) -0.005(3) 0.002(3)
C16 0.025(2) 0.039(3) 0.047(3) 0.010(3) 0.001(3) 0.002(2)
C15 0.025(2) 0.039(3) 0.032(3) 0.011(2) -0.008(2) -0.005(2)
C14 0.023(2) 0.040(3) 0.027(2) 0.014(2) -0.006(2) 0.002(2)
C2 0.018(2) 0.030(3) 0.043(3) -0.014(2) -0.001(2) -0.002(2)
C21 0.038(3) 0.024(2) 0.037(3) 0.003(2) -0.005(2) -0.006(2)
C13 0.026(3) 0.064(4) 0.025(2) 0.008(3) -0.004(2) 0.006(3)
C22 0.038(3) 0.038(3) 0.036(3) 0.008(2) 0.011(2) 0.004(3)
C12 0.075(5) 0.084(5) 0.035(3) 0.013(4) -0.022(4) -0.056(5)
C7 0.028(3) 0.088(5) 0.045(3) -0.049(4) 0.001(3) -0.004(3)
C8 0.057(4) 0.025(3) 0.059(4) -0.001(3) -0.031(3) -0.002(3)
C9 0.054(4) 0.107(6) 0.022(3) -0.008(3) 0.005(3) -0.043(5)
C10 0.039(3) 0.102(6) 0.070(5) -0.071(5) -0.028(4) 0.035(4)
C11 0.097(6) 0.024(3) 0.092(6) -0.012(4) -0.075(5) -0.002(4)
C6 0.055(4) 0.086(6) 0.062(5) -0.012(4) 0.003(4) 0.012(4)

loop_
_atom_type_symbol
_atom_type_description
_atom_type_scat_dispersion_real
_atom_type_scat_dispersion_imag
_atom_type_scat_source
C C 0.0033 0.0016 'International Tables Vol C Tables 4.2.6.8 and 6.1.1.4'
H H 0.0000 0.0000 'International Tables Vol C Tables 4.2.6.8 and 6.1.1.4'
N N 0.0061 0.0033 'International Tables Vol C Tables 4.2.6.8 and 6.1.1.4'
O O 0.0106 0.0060 'International Tables Vol C Tables 4.2.6.8 and 6.1.1.4'
Cl Cl 0.1484 0.1585 'International Tables Vol C Tables 4.2.6.8 and 6.1.1.4'

loop_
_geom_angle_atom_site_label_1
_geom_angle_atom_site_label_2
_geom_angle_atom_site_label_3
_geom_angle
C20 O7 C4 117.9(4)
C3 O4 C2 109.1(3)
C5 O5 C13 113.1(4)
C6 O6 C1 113.4(4)
N2 N1 C3 113.1(4)
N3 N2 N1 173.1(5)
O4 C3 N1 107.3(4)
O4 C3 H3 110.4
O4 C3 C4 110.4(4)
N1 C3 H3 110.4
N1 C3 C4 107.9(4)
C4 C3 H3 110.4
O7 C4 C3 107.7(3)
O7 C4 H4 110.5
O7 C4 C5 109.3(4)
C3 C4 H4 110.5
C3 C4 C5 108.2(4)
C5 C4 H4 110.5
O7 C20 C21 111.0(4)
O8 C20 O7 122.6(5)
O8 C20 C21 126.3(5)
O5 C5 C4 108.2(4)
O5 C5 H5 108.8
O5 C5 C1 112.5(4)
C4 C5 H5 108.8
C1 C5 C4 109.6(4)
C1 C5 H5 108.8
O6 C1 C5 109.2(4)
O6 C1 H1 109.6
O6 C1 C2 110.2(4)
C5 C1 H1 109.6
C2 C1 C5 108.5(4)
C2 C1 H1 109.6
C18 C19 H19 120.0
C18 C19 C14 120.0
C14 C19 H19 120.0
C19 C18 H18 120.0
C17 C18 C19 120.0
C17 C18 H18 120.0
C18 C17 H17 120.0
C18 C17 C16 120.0
C16 C17 H17 120.0
C17 C16 H16 120.0
C15 C16 C17 120.0
C15 C16 H16 120.0
C16 C15 H15 120.0
C14 C15 C16 120.0
C14 C15 H15 120.0
C19 C14 C13 120.3(3)
C15 C14 C19 120.0
C15 C14 C13 119.7(3)
O4 C2 C1 110.5(4)
O4 C2 H2A 109.5
O4 C2 H2B 109.5
C1 C2 H2A 109.5
C1 C2 H2B 109.5
H2A C2 H2B 108.1
C20 C21 H21A 109.5
C20 C21 H21B 109.5
C20 C21 H21C 109.5
H21A C21 H21B 109.5
H21A C21 H21C 109.5
H21B C21 H21C 109.5
O5 C13 C14 111.9(4)
O5 C13 H13A 109.2
O5 C13 H13B 109.2
C14 C13 H13A 109.2
C14 C13 H13B 109.2
H13A C13 H13B 107.9
Cl2 C22 H22 108.4
Cl3 C22 Cl2 110.2(3)
Cl3 C22 H22 108.4
Cl1 C22 Cl2 111.5(3)
Cl1 C22 Cl3 109.9(3)
Cl1 C22 H22 108.4
C7 C12 H12 120.0
C7 C12 C11 120.0
C11 C12 H12 120.0
C12 C7 C8 120.0
C12 C7 C6 125.2(5)
C8 C7 C6 114.8(5)
C7 C8 H8 120.0
C7 C8 C9 120.0
C9 C8 H8 120.0
C8 C9 H9 120.0
C10 C9 C8 120.0
C10 C9 H9 120.0
C9 C10 H10 120.0
C9 C10 C11 120.0
C11 C10 H10 120.0
C12 C11 H11 120.0
C10 C11 C12 120.0
C10 C11 H11 120.0
O6 C6 C7 106.1(5)
O6 C6 H6A 110.5
O6 C6 H6B 110.5
C7 C6 H6A 110.5
C7 C6 H6B 110.5
H6A C6 H6B 108.7

loop_
_geom_bond_atom_site_label_1
_geom_bond_atom_site_label_2
_geom_bond_distance
Cl2 C22 1.753(6)
Cl3 C22 1.751(6)
Cl1 C22 1.733(6)
O7 C4 1.433(5)
O7 C20 1.346(6)
O4 C3 1.412(5)
O4 C2 1.439(6)
O5 C5 1.415(6)
O5 C13 1.437(6)
O6 C1 1.430(6)
O6 C6 1.401(8)
N1 N2 1.238(6)
N1 C3 1.468(6)
N2 N3 1.121(6)
O8 C20 1.203(6)
C3 H3 0.9800
C3 C4 1.518(6)
C4 H4 0.9800
C4 C5 1.526(7)
C20 C21 1.473(7)
C5 H5 0.9800
C5 C1 1.520(7)
C1 H1 0.9800
C1 C2 1.517(7)
C19 H19 0.9300
C19 C18 1.3900
C19 C14 1.3900
C18 H18 0.9300
C18 C17 1.3900
C17 H17 0.9300
C17 C16 1.3900
C16 H16 0.9300
C16 C15 1.3900
C15 H15 0.9300
C15 C14 1.3900
C14 C13 1.524(6)
C2 H2A 0.9700
C2 H2B 0.9700
C21 H21A 0.9600
C21 H21B 0.9600
C21 H21C 0.9600
C13 H13A 0.9700
C13 H13B 0.9700
C22 H22 0.9800
C12 H12 0.9300
C12 C7 1.3900
C12 C11 1.3900
C7 C8 1.3900
C7 C6 1.531(8)
C8 H8 0.9300
C8 C9 1.3900
C9 H9 0.9300
C9 C10 1.3900
C10 H10 0.9300
C10 C11 1.3900
C11 H11 0.9300
C6 H6A 0.9700
C6 H6B 0.9700
